data_1513447
loop_
_publ_author_name
'Holmquist, Melireth'
'Blay, Gonzalo'
'Mu\~noz, M Carmen'
'Pedro, Jos\'e R'

_publ_section_title
;
 Enantioselective addition of nitromethane to 2-acylpyridine N-oxides.
 Expanding the generation of quaternary stereocenters with the Henry
 reaction.
;
_journal_issue 4
_journal_name_full 'Organic letters'
_journal_page_first 1204
_journal_page_last 1207
_journal_paper_doi 10.1021/ol500082d
_journal_volume 16
_journal_year 2014
_chemical_absolute_configuration ad
_chemical_formula_sum 'C16 H18 N2 O3'
_chemical_formula_weight 286.32
_chemical_name_systematic
;
 ?
;
_space_group_IT_number 4
_symmetry_cell_setting monoclinic
_symmetry_space_group_name_Hall 'P 2yb'
_symmetry_space_group_name_H-M 'P 1 21 1'
_atom_sites_solution_hydrogens geom
_atom_sites_solution_primary direct
_atom_sites_solution_secondary difmap
_audit_creation_method SHELXL-97
_cell_angle_alpha 90.00
_cell_angle_beta 110.4880(10)
_cell_angle_gamma 90.00
_cell_formula_units_Z 2
_cell_length_a 8.8910(3)
_cell_length_b 9.4730(2)
_cell_length_c 9.4720(3)
_cell_measurement_reflns_used 1801
_cell_measurement_temperature 293(2)
_cell_measurement_theta_max 27.485
_cell_measurement_theta_min 0.998
_cell_volume 747.31(4)
_computing_cell_refinement 'HKL DENZO'
_computing_data_collection COLLECT
_computing_data_reduction 'HKL DENZO and SCALEPACK'
_computing_structure_refinement 'SHELXL-97 (Sheldrick, 2008)'
_computing_structure_solution SHELXS-97
_diffrn_ambient_temperature 293(2)
_diffrn_measured_fraction_theta_full 0.992
_diffrn_measured_fraction_theta_max 0.992
_diffrn_radiation_monochromator graphite
_diffrn_radiation_source 'fine-focus sealed tube'
_diffrn_radiation_type MoK\a
_diffrn_radiation_wavelength 0.71073
_diffrn_reflns_av_R_equivalents 0.0227
_diffrn_reflns_av_sigmaI/netI 0.0338
_diffrn_reflns_limit_h_max 11
_diffrn_reflns_limit_h_min -11
_diffrn_reflns_limit_k_max 12
_diffrn_reflns_limit_k_min -12
_diffrn_reflns_limit_l_max 12
_diffrn_reflns_limit_l_min -12
_diffrn_reflns_number 3351
_diffrn_reflns_theta_full 27.35
_diffrn_reflns_theta_max 27.35
_diffrn_reflns_theta_min 3.26
_exptl_absorpt_coefficient_mu 0.089
_exptl_absorpt_correction_T_max 0.9965
_exptl_absorpt_correction_T_min 0.9912
_exptl_absorpt_correction_type empirical
_exptl_absorpt_process_details 'Empirical absorption correction:XABS2'
_exptl_crystal_colour colorless
_exptl_crystal_density_diffrn 1.272
_exptl_crystal_density_method 'not measured'
_exptl_crystal_description prismatic
_exptl_crystal_F_000 304
_exptl_crystal_size_max 0.10
_exptl_crystal_size_mid 0.04
_exptl_crystal_size_min 0.04
_refine_diff_density_max 0.146
_refine_diff_density_min -0.146
_refine_diff_density_rms 0.036
_refine_ls_abs_structure_details 'Flack H D (1983), Acta Cryst. A39, 876-881'
_refine_ls_abs_structure_Flack -0.5(17)
_refine_ls_extinction_coef 0.090(10)
_refine_ls_extinction_expression Fc^*^=kFc[1+0.001xFc^2^\l^3^/sin(2\q)]^-1/4^
_refine_ls_extinction_method SHELXL
_refine_ls_goodness_of_fit_ref 0.997
_refine_ls_hydrogen_treatment mixed
_refine_ls_matrix_type full
_refine_ls_number_parameters 263
_refine_ls_number_reflns 3351
_refine_ls_number_restraints 1
_refine_ls_restrained_S_all 0.997
_refine_ls_R_factor_all 0.0910
_refine_ls_R_factor_gt 0.0486
_refine_ls_shift/su_max 0.005
_refine_ls_shift/su_mean 0.001
_refine_ls_structure_factor_coef Fsqd
_refine_ls_weighting_details 'calc w=1/[\s^2^(Fo^2^)+(0.0721P)^2^+0.1711P] where P=(Fo^2^+2Fc^2^)/3'
_refine_ls_weighting_scheme calc
_refine_ls_wR_factor_gt 0.1125
_refine_ls_wR_factor_ref 0.1465
_reflns_number_gt 2205
_reflns_number_total 3351
_reflns_threshold_expression >2sigma(I)
_cod_data_source_file ol500082d_si_002.cif
_cod_data_source_block shelxl
_cod_original_sg_symbol_H-M P21
_cod_database_code 1513447

loop_
_symmetry_equiv_pos_as_xyz
'x, y, z'
'-x, y+1/2, -z'

loop_
_atom_site_label
_atom_site_type_symbol
_atom_site_fract_x
_atom_site_fract_y
_atom_site_fract_z
_atom_site_U_iso_or_equiv
_atom_site_adp_type
_atom_site_occupancy
_atom_site_symmetry_multiplicity
_atom_site_calc_flag
O1 O -0.3584(3) -0.4556(2) -1.2582(3) 0.0723(7) Uani 1 1 d
O2 O 0.0406(3) -0.0964(2) -1.0337(2) 0.0636(6) Uani 1 1 d
O3 O 0.2552(2) -0.2381(2) -0.7743(2) 0.0651(6) Uani 1 1 d
N1 N -0.0746(3) -0.3121(2) -1.0838(3) 0.0518(6) Uani 1 1 d
N2 N -0.5174(3) -0.2754(3) -1.1700(4) 0.0728(8) Uani 1 1 d
C1 C -0.3315(3) -0.3135(3) -1.2992(3) 0.0548(7) Uani 1 1 d
C2 C -0.4013(6) -0.3003(5) -1.4703(4) 0.0817(11) Uani 1 1 d
C3 C -0.4180(3) -0.2137(3) -1.2278(3) 0.0541(7) Uani 1 1 d
C4 C -0.6050(5) -0.1931(5) -1.1143(5) 0.0855(11) Uani 1 1 d
C5 C -0.5984(5) -0.0502(4) -1.1136(4) 0.0767(10) Uani 1 1 d
C6 C -0.4927(5) 0.0136(4) -1.1701(4) 0.0745(9) Uani 1 1 d
C7 C -0.4021(4) -0.0683(3) -1.2286(4) 0.0637(8) Uani 1 1 d
C8 C -0.1511(3) -0.2900(3) -1.2452(3) 0.0551(7) Uani 1 1 d
C9 C 0.0147(3) -0.2152(3) -0.9909(3) 0.0496(6) Uani 1 1 d
C10 C 0.0865(3) -0.2575(3) -0.8265(3) 0.0532(6) Uani 1 1 d
C11 C 0.0093(4) -0.1765(3) -0.7310(3) 0.0560(7) Uani 1 1 d
C12 C -0.1485(5) -0.1336(6) -0.7891(5) 0.0918(13) Uani 1 1 d
C13 C -0.2151(7) -0.0578(7) -0.7015(6) 0.119(2) Uani 1 1 d
C14 C -0.1287(8) -0.0244(5) -0.5575(6) 0.1017(16) Uani 1 1 d
C15 C 0.0270(6) -0.0656(5) -0.4968(5) 0.0902(12) Uani 1 1 d
C16 C 0.0949(5) -0.1418(4) -0.5830(4) 0.0729(9) Uani 1 1 d
H2A H -0.389(5) -0.193(5) -1.499(5) 0.101(14) Uiso 1 1 d
H2B H -0.342(6) -0.361(6) -1.512(5) 0.101(14) Uiso 1 1 d
H2C H -0.522(6) -0.314(4) -1.506(5) 0.092(12) Uiso 1 1 d
H16 H 0.203(5) -0.177(4) -0.545(5) 0.099(14) Uiso 1 1 d
H4 H -0.685(7) -0.244(7) -1.081(5) 0.129(17) Uiso 1 1 d
H5 H -0.668(5) 0.005(5) -1.077(5) 0.094(13) Uiso 1 1 d
H6 H -0.481(5) 0.121(5) -1.168(5) 0.105(14) Uiso 1 1 d
H7 H -0.328(5) -0.026(4) -1.275(4) 0.086(12) Uiso 1 1 d
H8A H -0.129(3) -0.190(3) -1.268(3) 0.043(7) Uiso 1 1 d
H8B H -0.099(4) -0.356(4) -1.306(4) 0.069(9) Uiso 1 1 d
H10 H 0.067(4) -0.367(4) -0.814(3) 0.060(8) Uiso 1 1 d
H12 H -0.206(5) -0.134(5) -0.905(6) 0.119(15) Uiso 1 1 d
H13 H -0.329(7) -0.032(6) -0.749(6) 0.118(16) Uiso 1 1 d
H14 H -0.173(8) 0.033(8) -0.506(7) 0.16(2) Uiso 1 1 d
H15 H 0.099(6) -0.034(5) -0.385(6) 0.112(15) Uiso 1 1 d
H1N H -0.079(4) -0.402(4) -1.044(4) 0.083(11) Uiso 1 1 d
H1O H -0.437(7) -0.435(7) -1.209(7) 0.14(2) Uiso 1 1 d
H3O H 0.277(4) -0.139(5) -0.774(4) 0.082(11) Uiso 1 1 d

loop_
_atom_site_aniso_label
_atom_site_aniso_U_11
_atom_site_aniso_U_22
_atom_site_aniso_U_33
_atom_site_aniso_U_23
_atom_site_aniso_U_13
_atom_site_aniso_U_12
O1 0.0601(12) 0.0479(12) 0.1006(17) -0.0032(11) 0.0177(12) -0.0038(10)
O2 0.0765(14) 0.0423(11) 0.0664(12) 0.0006(9) 0.0179(10) -0.0084(9)
O3 0.0463(11) 0.0561(13) 0.0779(14) -0.0031(11) 0.0029(9) 0.0082(9)
N1 0.0484(13) 0.0422(12) 0.0560(13) 0.0003(10) 0.0071(10) -0.0033(10)
N2 0.0641(16) 0.0610(17) 0.099(2) 0.0098(14) 0.0362(16) 0.0020(12)
C1 0.0491(16) 0.0503(15) 0.0565(16) 0.0012(12) 0.0078(13) -0.0021(12)
C2 0.073(3) 0.094(3) 0.060(2) -0.013(2) 0.0006(17) 0.011(2)
C3 0.0450(15) 0.0536(16) 0.0561(16) 0.0046(12) 0.0082(12) -0.0007(11)
C4 0.077(2) 0.087(3) 0.104(3) 0.017(2) 0.045(2) 0.0067(19)
C5 0.080(2) 0.073(2) 0.075(2) 0.0018(17) 0.0248(19) 0.014(2)
C6 0.081(2) 0.058(2) 0.075(2) -0.0029(16) 0.0163(19) 0.0053(17)
C7 0.0695(19) 0.0488(17) 0.0708(19) -0.0003(14) 0.0220(16) -0.0048(15)
C8 0.0529(17) 0.0562(18) 0.0509(16) -0.0018(13) 0.0118(13) -0.0019(13)
C9 0.0414(13) 0.0423(15) 0.0589(15) -0.0020(12) 0.0096(12) 0.0031(10)
C10 0.0486(15) 0.0446(14) 0.0563(15) 0.0026(12) 0.0059(12) 0.0033(12)
C11 0.0576(17) 0.0474(15) 0.0594(17) 0.0066(12) 0.0158(13) 0.0021(11)
C12 0.069(2) 0.134(4) 0.069(2) 0.006(2) 0.0194(18) 0.037(2)
C13 0.097(3) 0.172(6) 0.093(3) 0.018(3) 0.041(3) 0.067(4)
C14 0.143(5) 0.089(3) 0.095(4) 0.007(2) 0.069(4) 0.024(3)
C15 0.114(3) 0.093(3) 0.075(2) -0.011(2) 0.047(2) -0.008(3)
C16 0.071(2) 0.082(2) 0.0594(19) -0.0036(17) 0.0153(16) -0.0059(19)

loop_
_atom_type_symbol
_atom_type_description
_atom_type_scat_dispersion_real
_atom_type_scat_dispersion_imag
_atom_type_scat_source
C C 0.0033 0.0016 'International Tables Vol C Tables 4.2.6.8 and 6.1.1.4'
N N 0.0061 0.0033 'International Tables Vol C Tables 4.2.6.8 and 6.1.1.4'
O O 0.0106 0.0060 'International Tables Vol C Tables 4.2.6.8 and 6.1.1.4'
H H 0.0000 0.0000 'International Tables Vol C Tables 4.2.6.8 and 6.1.1.4'

loop_
_geom_angle_atom_site_label_1
_geom_angle_atom_site_label_2
_geom_angle_atom_site_label_3
_geom_angle
C1 O1 H1O 99(4)
C10 O3 H3O 108(2)
C9 N1 C8 123.3(2)
C9 N1 H1N 117(2)
C8 N1 H1N 119(2)
C3 N2 C4 118.0(3)
O1 C1 C2 108.6(3)
O1 C1 C3 107.6(2)
C2 C1 C3 109.9(3)
O1 C1 C8 107.5(2)
C2 C1 C8 109.6(3)
C3 C1 C8 113.5(2)
C1 C2 H2A 108(2)
C1 C2 H2B 108(3)
H2A C2 H2B 110(4)
C1 C2 H2C 109(2)
H2A C2 H2C 103(3)
H2B C2 H2C 118(4)
N2 C3 C7 121.6(3)
N2 C3 C1 115.1(2)
C7 C3 C1 123.2(3)
N2 C4 C5 123.8(4)
N2 C4 H4 115(3)
C5 C4 H4 121(3)
C4 C5 C6 118.2(4)
C4 C5 H5 121(3)
C6 C5 H5 121(3)
C7 C6 C5 119.2(3)
C7 C6 H6 121(3)
C5 C6 H6 120(3)
C6 C7 C3 119.1(3)
C6 C7 H7 122(2)
C3 C7 H7 119(2)
N1 C8 C1 112.5(2)
N1 C8 H8A 107.9(15)
C1 C8 H8A 109.2(15)
N1 C8 H8B 110.5(17)
C1 C8 H8B 110.1(18)
H8A C8 H8B 106(2)
O2 C9 N1 123.1(2)
O2 C9 C10 120.9(2)
N1 C9 C10 115.9(2)
O3 C10 C9 109.7(2)
O3 C10 C11 111.7(2)
C9 C10 C11 111.3(2)
O3 C10 H10 106.5(17)
C9 C10 H10 110.1(16)
C11 C10 H10 107.4(16)
C12 C11 C16 117.3(3)
C12 C11 C10 121.3(3)
C16 C11 C10 121.4(3)
C11 C12 C13 120.3(4)
C11 C12 H12 118(2)
C13 C12 H12 119(3)
C14 C13 C12 121.3(5)
C14 C13 H13 123(3)
C12 C13 H13 116(3)
C15 C14 C13 119.8(4)
C15 C14 H14 121(4)
C13 C14 H14 119(4)
C14 C15 C16 119.6(4)
C14 C15 H15 121(3)
C16 C15 H15 120(3)
C11 C16 C15 121.8(4)
C11 C16 H16 115(3)
C15 C16 H16 123(3)

loop_
_geom_bond_atom_site_label_1
_geom_bond_atom_site_label_2
_geom_bond_distance
O1 C1 1.444(4)
O1 H1O 0.99(7)
O2 C9 1.245(3)
O3 C10 1.418(3)
O3 H3O 0.95(5)
N1 C9 1.326(3)
N1 C8 1.455(4)
N1 H1N 0.94(4)
N2 C3 1.327(4)
N2 C4 1.335(5)
C1 C2 1.523(5)
C1 C3 1.520(4)
C1 C8 1.519(4)
C2 H2A 1.07(5)
C2 H2B 0.96(5)
C2 H2C 1.01(5)
C3 C7 1.385(4)
C4 C5 1.355(6)
C4 H4 0.99(6)
C5 C6 1.373(6)
C5 H5 0.96(5)
C6 C7 1.368(5)
C6 H6 1.02(5)
C7 H7 1.00(4)
C8 H8A 1.00(3)
C8 H8B 1.06(4)
C9 C10 1.516(4)
C10 C11 1.521(4)
C10 H10 1.06(3)
C11 C12 1.377(5)
C11 C16 1.381(4)
C12 C13 1.378(6)
C12 H12 1.04(5)
C13 C14 1.348(8)
C13 H13 0.98(6)
C14 C15 1.358(7)
C14 H14 0.91(7)
C15 C16 1.377(6)
C15 H15 1.07(5)
C16 H16 0.96(4)
